data_4021949
loop_
_publ_author_name
'Paolo Pengo'
'G. Dan Panto\,s'
'Sijbren Otto'
'Jeremy K. M. Sanders'

_publ_section_title
;
 Efficient and Mild Microwave-Assisted Stepwise Functionalization
 of Naphthalenediimide with -Amino Acids
;
_journal_name_full 'Journal of Organic Chemistry'
_journal_page_first 7063
_journal_page_last 7066
_journal_paper_doi 10.1021/jo061195h
_journal_volume 71
_journal_year 2006
_chemical_absolute_configuration
;
 2465 Friedel pairs were averaged for the refinement
;
_chemical_formula_moiety 'C34 H26 N2 O8, C2 H3 N'
_chemical_formula_sum 'C36 H29 N3 O8'
_chemical_formula_weight 631.62
_chemical_name_systematic
; 
 ? 
;
_space_group_IT_number 1
_symmetry_cell_setting triclinic
_symmetry_space_group_name_Hall 'P 1'
_symmetry_space_group_name_H-M 'P 1'
_atom_sites_solution_hydrogens geom
_atom_sites_solution_primary direct
_atom_sites_solution_secondary difmap
_audit_creation_method SHELXL-97
_cell_angle_alpha 82.999(1)
_cell_angle_beta 81.897(1)
_cell_angle_gamma 68.672(1)
_cell_formula_units_Z 1
_cell_length_a 8.0870(1)
_cell_length_b 8.2484(1)
_cell_length_c 12.1896(3)
_cell_measurement_reflns_used 8751
_cell_measurement_temperature 120(2)
_cell_measurement_theta_max 30.03
_cell_measurement_theta_min 1.00
_cell_volume 747.65(2)
_computing_cell_refinement 'HKL Scalepack (Otwinowski & Minor 1997)'
_computing_data_collection 'Collect (Nonius B.V. 1998)'
_computing_data_reduction
;
 HKL Denzo and Scalepack (Otwinowski & Minor 1997)
;
_computing_publication_material 'SHELXL-97 (Sheldrick 1997)'
_computing_structure_refinement 'SHELXL-97 (Sheldrick 1997)'
_computing_structure_solution 'SIR-92 (Altomare et al. 1994)'
_diffrn_ambient_temperature 120(2)
_diffrn_measured_fraction_theta_full 0.989
_diffrn_measured_fraction_theta_max 0.989
_diffrn_measurement_device_type 'Nonius Kappa CCD'
_diffrn_measurement_method 'Thin slice \w and \f scans'
_diffrn_radiation_source 'fine-focus sealed tube'
_diffrn_radiation_type MoK\a
_diffrn_radiation_wavelength 0.71073
_diffrn_reflns_av_R_equivalents 0.0209
_diffrn_reflns_av_sigmaI/netI 0.0268
_diffrn_reflns_limit_h_max 11
_diffrn_reflns_limit_h_min -11
_diffrn_reflns_limit_k_max 11
_diffrn_reflns_limit_k_min -11
_diffrn_reflns_limit_l_max 17
_diffrn_reflns_limit_l_min -17
_diffrn_reflns_number 11161
_diffrn_reflns_theta_full 30.04
_diffrn_reflns_theta_max 30.04
_diffrn_reflns_theta_min 3.73
_exptl_absorpt_coefficient_mu 0.100
_exptl_absorpt_correction_T_max 0.990
_exptl_absorpt_correction_T_min 0.945
_exptl_absorpt_correction_type multi-scan
_exptl_absorpt_process_details
;
multi-scan from symmetry-related measurements 
 Sortav (Blessing 1995)
;
_exptl_crystal_colour yellow
_exptl_crystal_density_diffrn 1.403
_exptl_crystal_density_method 'not measured'
_exptl_crystal_description block
_exptl_crystal_F_000 330
_exptl_crystal_size_max 0.46
_exptl_crystal_size_mid 0.46
_exptl_crystal_size_min 0.14
_refine_diff_density_max 0.408
_refine_diff_density_min -0.434
_refine_diff_density_rms 0.109
_refine_ls_abs_structure_details 'Flack H D (1983), Acta Cryst. A39, 876-881'
_refine_ls_abs_structure_Flack 0.6(6)
_refine_ls_extinction_method none
_refine_ls_goodness_of_fit_ref 1.095
_refine_ls_hydrogen_treatment constr
_refine_ls_matrix_type full
_refine_ls_number_parameters 426
_refine_ls_number_reflns 4330
_refine_ls_number_restraints 3
_refine_ls_restrained_S_all 1.095
_refine_ls_R_factor_all 0.0347
_refine_ls_R_factor_gt 0.0339
_refine_ls_shift/su_max 0.001
_refine_ls_shift/su_mean 0.000
_refine_ls_structure_factor_coef Fsqd
_refine_ls_weighting_details 'calc w=1/[\s^2^(Fo^2^)+(0.0663P)^2^+0.0629P] where P=(Fo^2^+2Fc^2^)/3'
_refine_ls_weighting_scheme calc
_refine_ls_wR_factor_gt 0.0957
_refine_ls_wR_factor_ref 0.0965
_reflns_number_gt 4227
_reflns_number_total 4330
_reflns_threshold_expression >2sigma(I)
_cod_data_source_file jo061195hsi20060609_104847.cif
_cod_database_code 4021949

loop_
_symmetry_equiv_pos_as_xyz
'x, y, z'

loop_
_atom_site_label
_atom_site_type_symbol
_atom_site_fract_x
_atom_site_fract_y
_atom_site_fract_z
_atom_site_U_iso_or_equiv
_atom_site_adp_type
_atom_site_occupancy
_atom_site_symmetry_multiplicity
_atom_site_calc_flag
_atom_site_refinement_flags
N1 N 0.11806(17) 0.98016(16) 0.10967(10) 0.0148(2) Uani 1 1 d .
N2 N -0.58581(16) 1.57619(16) 0.42884(11) 0.0149(2) Uani 1 1 d .
O1 O -0.04833(16) 0.80907(15) 0.11362(10) 0.0216(2) Uani 1 1 d .
O2 O 0.28978(16) 1.14537(18) 0.11171(11) 0.0256(3) Uani 1 1 d .
O3 O -0.75630(15) 1.41096(16) 0.42614(11) 0.0222(2) Uani 1 1 d .
O4 O -0.41955(17) 1.74795(16) 0.42687(11) 0.0234(2) Uani 1 1 d .
O1' O 0.07809(17) 0.96158(16) -0.10476(10) 0.0246(2) Uani 1 1 d .
O2' O 0.24187(18) 0.67580(17) -0.09467(11) 0.0273(3) Uani 1 1 d .
O1" O -0.67584(16) 1.48645(16) 0.64718(10) 0.0220(2) Uani 1 1 d .
O2" O -0.96528(16) 1.62916(16) 0.62053(11) 0.0233(2) Uani 1 1 d .
C1 C -0.3437(2) 1.03980(19) 0.23768(12) 0.0168(3) Uani 1 1 d .
H1 H -0.3572 0.9384 0.2167 0.020 Uiso 1 1 calc R
C2 C -0.18521(19) 1.06911(18) 0.20732(12) 0.0141(3) Uani 1 1 d .
C3 C -0.16309(19) 1.21931(19) 0.23730(12) 0.0133(2) Uani 1 1 d .
C4 C -0.00191(19) 1.25159(19) 0.20574(12) 0.0145(3) Uani 1 1 d .
C5 C 0.0159(2) 1.3995(2) 0.23609(13) 0.0177(3) Uani 1 1 d .
H5 H 0.1241 1.4209 0.2144 0.021 Uiso 1 1 calc R
C6 C -0.03793(19) 0.94197(19) 0.14082(12) 0.0153(3) Uani 1 1 d .
C7 C 0.1471(2) 1.12636(19) 0.13912(12) 0.0160(3) Uani 1 1 d .
C8 C -0.48521(19) 1.16046(19) 0.29976(12) 0.0167(3) Uani 1 1 d .
H8 H -0.5943 1.1405 0.3206 0.020 Uiso 1 1 calc R
C9 C -0.46567(19) 1.30785(18) 0.33046(12) 0.0146(3) Uani 1 1 d .
C10 C -0.30508(19) 1.34027(18) 0.29991(11) 0.0131(2) Uani 1 1 d .
C11 C -0.28322(19) 1.49006(18) 0.33079(12) 0.0142(3) Uani 1 1 d .
C12 C -0.1250(2) 1.5191(2) 0.29892(13) 0.0171(3) Uani 1 1 d .
H12 H -0.1113 1.6205 0.3196 0.020 Uiso 1 1 calc R
C13 C -0.61401(19) 1.43127(19) 0.39748(12) 0.0154(3) Uani 1 1 d .
C14 C -0.43002(19) 1.61549(19) 0.39854(12) 0.0150(3) Uani 1 1 d .
C1' C 0.1923(2) 0.8167(2) -0.05835(13) 0.0178(3) Uani 1 1 d .
C2' C 0.26307(19) 0.85540(19) 0.04151(12) 0.0160(3) Uani 1 1 d .
H2' H 0.3511 0.9134 0.0117 0.019 Uiso 1 1 calc R
C3' C 0.3629(2) 0.6887(2) 0.11125(13) 0.0203(3) Uani 1 1 d .
H3'A H 0.3885 0.7222 0.1805 0.024 Uiso 1 1 calc R
H3'B H 0.2840 0.6196 0.1324 0.024 Uiso 1 1 calc R
C4' C 0.5365(2) 0.5749(2) 0.05188(12) 0.0178(3) Uani 1 1 d .
C5' C 0.6833(2) 0.6292(2) 0.03259(13) 0.0200(3) Uani 1 1 d .
H5' H 0.6736 0.7381 0.0564 0.024 Uiso 1 1 calc R
C6' C 0.8445(2) 0.5248(2) -0.02136(14) 0.0226(3) Uani 1 1 d .
H6' H 0.9438 0.5629 -0.0342 0.027 Uiso 1 1 calc R
C7' C 0.8596(2) 0.3655(2) -0.05625(14) 0.0239(3) Uani 1 1 d .
H7' H 0.9688 0.2947 -0.0933 0.029 Uiso 1 1 calc R
C8' C 0.7136(2) 0.3097(2) -0.03667(14) 0.0231(3) Uani 1 1 d .
H8' H 0.7237 0.2007 -0.0603 0.028 Uiso 1 1 calc R
C9' C 0.5528(2) 0.4140(2) 0.01761(14) 0.0213(3) Uani 1 1 d .
H9' H 0.4541 0.3752 0.0312 0.026 Uiso 1 1 calc R
C10' C 0.0097(3) 0.9364(3) -0.20209(17) 0.0363(4) Uani 1 1 d .
H10A H -0.0805 1.0463 -0.2271 0.054 Uiso 1 1 calc R
H10B H -0.0445 0.8465 -0.1838 0.054 Uiso 1 1 calc R
H10C H 0.1077 0.8994 -0.2614 0.054 Uiso 1 1 calc R
C1" C -0.8087(2) 1.60037(19) 0.59320(12) 0.0173(3) Uani 1 1 d .
C2" C -0.73422(19) 1.69877(19) 0.49608(12) 0.0158(3) Uani 1 1 d .
H2" H -0.6836 1.7738 0.5288 0.019 Uiso 1 1 calc R
C3" C -0.8786(2) 1.8206(2) 0.42452(13) 0.0193(3) Uani 1 1 d .
H3"A H -0.8202 1.8617 0.3556 0.023 Uiso 1 1 calc R
H3"B H -0.9473 1.7538 0.4030 0.023 Uiso 1 1 calc R
C4" C -1.0068(2) 1.97786(19) 0.48290(12) 0.0167(3) Uani 1 1 d .
C5" C -0.9503(2) 2.1121(2) 0.50094(13) 0.0197(3) Uani 1 1 d .
H5" H -0.8309 2.1045 0.4768 0.024 Uiso 1 1 calc R
C6" C -1.0674(2) 2.2579(2) 0.55413(14) 0.0224(3) Uani 1 1 d .
H6" H -1.0278 2.3490 0.5660 0.027 Uiso 1 1 calc R
C7" C -1.2418(2) 2.2692(2) 0.58955(14) 0.0227(3) Uani 1 1 d .
H7" H -1.3215 2.3674 0.6266 0.027 Uiso 1 1 calc R
C8" C -1.2998(2) 2.1364(2) 0.57076(14) 0.0215(3) Uani 1 1 d .
H8" H -1.4195 2.1448 0.5943 0.026 Uiso 1 1 calc R
C9" C -1.1827(2) 1.9910(2) 0.51745(13) 0.0200(3) Uani 1 1 d .
H9" H -1.2229 1.9008 0.5047 0.024 Uiso 1 1 calc R
C10" C -0.7304(3) 1.3847(2) 0.74185(15) 0.0280(3) Uani 1 1 d .
H10D H -0.6246 1.3052 0.7760 0.042 Uiso 1 1 calc R
H10E H -0.7935 1.3169 0.7168 0.042 Uiso 1 1 calc R
H10F H -0.8097 1.4635 0.7965 0.042 Uiso 1 1 calc R
N3 N -1.4736(4) 1.9749(3) 0.8260(2) 0.0569(7) Uani 1 1 d .
C15 C -1.3820(3) 1.6863(3) 0.72900(17) 0.0349(4) Uani 1 1 d .
H15A H -1.4213 1.7115 0.6543 0.052 Uiso 1 1 calc R
H15B H -1.4377 1.6086 0.7731 0.052 Uiso 1 1 calc R
H15C H -1.2519 1.6297 0.7236 0.052 Uiso 1 1 calc R
C16 C -1.4341(3) 1.8482(3) 0.78231(18) 0.0368(4) Uani 1 1 d .

loop_
_atom_site_aniso_label
_atom_site_aniso_U_11
_atom_site_aniso_U_22
_atom_site_aniso_U_33
_atom_site_aniso_U_23
_atom_site_aniso_U_13
_atom_site_aniso_U_12
N1 0.0135(5) 0.0152(5) 0.0153(5) -0.0044(4) 0.0016(4) -0.0050(4)
N2 0.0131(5) 0.0149(5) 0.0172(6) -0.0059(4) 0.0022(4) -0.0055(4)
O1 0.0207(5) 0.0183(5) 0.0275(6) -0.0090(4) 0.0038(4) -0.0089(4)
O2 0.0168(5) 0.0310(6) 0.0325(7) -0.0132(5) 0.0065(4) -0.0125(5)
O3 0.0155(5) 0.0253(6) 0.0284(6) -0.0107(5) 0.0050(4) -0.0101(4)
O4 0.0233(6) 0.0194(5) 0.0308(6) -0.0117(4) 0.0059(4) -0.0114(4)
O1' 0.0284(6) 0.0209(5) 0.0181(5) -0.0033(4) -0.0066(4) 0.0011(5)
O2' 0.0272(6) 0.0212(5) 0.0304(6) -0.0118(5) -0.0083(5) 0.0003(5)
O1" 0.0191(5) 0.0223(5) 0.0200(5) 0.0007(4) -0.0008(4) -0.0030(4)
O2" 0.0167(5) 0.0223(5) 0.0276(6) -0.0027(4) 0.0045(4) -0.0051(4)
C1 0.0161(6) 0.0168(6) 0.0193(7) -0.0052(5) 0.0010(5) -0.0078(5)
C2 0.0137(6) 0.0139(6) 0.0146(6) -0.0024(5) -0.0001(5) -0.0050(5)
C3 0.0122(6) 0.0145(6) 0.0134(6) -0.0018(5) -0.0006(4) -0.0050(5)
C4 0.0125(6) 0.0169(6) 0.0142(6) -0.0025(5) 0.0006(5) -0.0055(5)
C5 0.0157(6) 0.0201(7) 0.0194(7) -0.0044(5) 0.0017(5) -0.0092(5)
C6 0.0141(6) 0.0151(6) 0.0164(6) -0.0024(5) 0.0003(5) -0.0052(5)
C7 0.0151(6) 0.0169(6) 0.0168(6) -0.0041(5) -0.0001(5) -0.0061(5)
C8 0.0149(6) 0.0177(7) 0.0194(6) -0.0055(5) 0.0015(5) -0.0080(5)
C9 0.0136(6) 0.0154(6) 0.0155(6) -0.0027(5) 0.0001(5) -0.0060(5)
C10 0.0132(6) 0.0134(6) 0.0125(6) -0.0017(5) -0.0006(5) -0.0045(5)
C11 0.0145(6) 0.0143(6) 0.0142(6) -0.0025(5) -0.0008(5) -0.0056(5)
C12 0.0169(6) 0.0174(6) 0.0193(6) -0.0043(5) 0.0004(5) -0.0088(5)
C13 0.0148(6) 0.0166(6) 0.0161(6) -0.0044(5) 0.0003(5) -0.0066(5)
C14 0.0145(6) 0.0155(6) 0.0155(6) -0.0034(5) 0.0008(5) -0.0060(5)
C1' 0.0166(6) 0.0184(6) 0.0161(6) -0.0039(5) -0.0005(5) -0.0031(5)
C2' 0.0144(6) 0.0160(6) 0.0155(6) -0.0037(5) 0.0018(5) -0.0032(5)
C3' 0.0171(6) 0.0219(7) 0.0164(6) -0.0005(5) 0.0011(5) -0.0018(5)
C4' 0.0171(6) 0.0173(6) 0.0165(6) 0.0000(5) -0.0021(5) -0.0034(5)
C5' 0.0182(7) 0.0196(7) 0.0219(7) -0.0025(5) -0.0029(5) -0.0058(5)
C6' 0.0165(7) 0.0240(7) 0.0249(7) -0.0015(6) -0.0008(5) -0.0050(6)
C7' 0.0198(7) 0.0217(7) 0.0231(7) -0.0022(6) 0.0010(5) -0.0001(6)
C8' 0.0262(8) 0.0154(6) 0.0241(7) -0.0020(5) -0.0024(6) -0.0030(6)
C9' 0.0219(7) 0.0181(7) 0.0226(7) 0.0005(5) -0.0044(6) -0.0055(6)
C10' 0.0405(11) 0.0367(10) 0.0239(8) -0.0068(7) -0.0153(7) 0.0012(8)
C1" 0.0168(6) 0.0153(6) 0.0182(6) -0.0054(5) 0.0016(5) -0.0036(5)
C2" 0.0142(6) 0.0154(6) 0.0160(6) -0.0050(5) 0.0003(5) -0.0025(5)
C3" 0.0182(7) 0.0192(7) 0.0173(6) -0.0052(5) -0.0020(5) -0.0016(5)
C4" 0.0157(6) 0.0167(6) 0.0158(6) -0.0011(5) -0.0019(5) -0.0034(5)
C5" 0.0182(7) 0.0182(7) 0.0223(7) -0.0012(5) 0.0006(5) -0.0068(6)
C6" 0.0249(8) 0.0172(6) 0.0249(7) -0.0032(5) -0.0035(6) -0.0063(6)
C7" 0.0213(7) 0.0190(7) 0.0214(7) -0.0023(5) -0.0017(5) 0.0004(5)
C8" 0.0156(6) 0.0223(7) 0.0218(7) 0.0018(6) -0.0001(5) -0.0026(6)
C9" 0.0174(6) 0.0182(7) 0.0236(7) 0.0012(5) -0.0024(5) -0.0059(5)
C10" 0.0362(9) 0.0226(7) 0.0207(7) 0.0013(6) 0.0020(6) -0.0079(7)
N3 0.0750(17) 0.0311(10) 0.0453(12) 0.0053(8) 0.0185(11) -0.0076(10)
C15 0.0278(9) 0.0461(11) 0.0288(9) -0.0039(8) -0.0001(7) -0.0114(8)
C16 0.0346(10) 0.0345(10) 0.0293(9) 0.0076(7) 0.0052(7) -0.0042(8)

loop_
_atom_type_symbol
_atom_type_description
_atom_type_scat_dispersion_real
_atom_type_scat_dispersion_imag
_atom_type_scat_source
C C 0.0033 0.0016 'International Tables Vol C Tables 4.2.6.8 and 6.1.1.4'
H H 0.0000 0.0000 'International Tables Vol C Tables 4.2.6.8 and 6.1.1.4'
N N 0.0061 0.0033 'International Tables Vol C Tables 4.2.6.8 and 6.1.1.4'
O O 0.0106 0.0060 'International Tables Vol C Tables 4.2.6.8 and 6.1.1.4'

loop_
_geom_angle_atom_site_label_1
_geom_angle_atom_site_label_2
_geom_angle_atom_site_label_3
_geom_angle
C6 N1 C7 125.05(12)
C6 N1 C2' 116.99(12)
C7 N1 C2' 117.95(12)
C13 N2 C14 124.98(12)
C13 N2 C2" 117.02(12)
C14 N2 C2" 117.98(12)
C1' O1' C10' 114.66(13)
C1" O1" C10" 115.30(13)
C2 C1 C8 119.88(13)
C2 C1 H1 120.1
C8 C1 H1 120.1
C1 C2 C3 120.82(13)
C1 C2 C6 119.32(12)
C3 C2 C6 119.86(12)
C2 C3 C10 119.30(11)
C2 C3 C4 121.32(12)
C10 C3 C4 119.38(11)
C5 C4 C3 120.07(13)
C5 C4 C7 120.15(13)
C3 C4 C7 119.77(12)
C4 C5 C12 120.46(13)
C4 C5 H5 119.8
C12 C5 H5 119.8
O1 C6 N1 120.09(13)
O1 C6 C2 122.86(13)
N1 C6 C2 117.05(12)
O2 C7 N1 120.43(14)
O2 C7 C4 122.65(14)
N1 C7 C4 116.92(12)
C9 C8 C1 120.13(13)
C9 C8 H8 119.9
C1 C8 H8 119.9
C8 C9 C10 120.79(13)
C8 C9 C13 119.47(13)
C10 C9 C13 119.73(12)
C11 C10 C9 121.40(12)
C11 C10 C3 119.53(12)
C9 C10 C3 119.07(11)
C12 C11 C10 120.11(13)
C12 C11 C14 120.03(13)
C10 C11 C14 119.85(12)
C11 C12 C5 120.44(13)
C11 C12 H12 119.8
C5 C12 H12 119.8
O3 C13 N2 119.89(13)
O3 C13 C9 122.87(13)
N2 C13 C9 117.24(12)
O4 C14 N2 120.40(13)
O4 C14 C11 122.82(13)
N2 C14 C11 116.77(12)
O2' C1' O1' 124.24(15)
O2' C1' C2' 124.21(14)
O1' C1' C2' 111.38(13)
N1 C2' C1' 110.70(12)
N1 C2' C3' 111.85(12)
C1' C2' C3' 112.56(12)
N1 C2' H2' 107.1
C1' C2' H2' 107.1
C3' C2' H2' 107.1
C4' C3' C2' 113.81(12)
C4' C3' H3'A 108.8
C2' C3' H3'A 108.8
C4' C3' H3'B 108.8
C2' C3' H3'B 108.8
H3'A C3' H3'B 107.7
C9' C4' C5' 119.23(14)
C9' C4' C3' 120.67(14)
C5' C4' C3' 120.09(14)
C4' C5' C6' 120.61(15)
C4' C5' H5' 119.7
C6' C5' H5' 119.7
C7' C6' C5' 119.96(15)
C7' C6' H6' 120.0
C5' C6' H6' 120.0
C6' C7' C8' 119.80(15)
C6' C7' H7' 120.1
C8' C7' H7' 120.1
C9' C8' C7' 120.14(15)
C9' C8' H8' 119.9
C7' C8' H8' 119.9
C4' C9' C8' 120.26(15)
C4' C9' H9' 119.9
C8' C9' H9' 119.9
O1' C10' H10A 109.5
O1' C10' H10B 109.5
H10A C10' H10B 109.5
O1' C10' H10C 109.5
H10A C10' H10C 109.5
H10B C10' H10C 109.5
O2" C1" O1" 125.08(14)
O2" C1" C2" 124.61(14)
O1" C1" C2" 110.19(12)
N2 C2" C1" 110.75(12)
N2 C2" C3" 111.80(12)
C1" C2" C3" 112.79(12)
N2 C2" H2" 107.0
C1" C2" H2" 107.0
C3" C2" H2" 107.0
C4" C3" C2" 113.37(12)
C4" C3" H3"A 108.9
C2" C3" H3"A 108.9
C4" C3" H3"B 108.9
C2" C3" H3"B 108.9
H3"A C3" H3"B 107.7
C5" C4" C9" 119.29(14)
C5" C4" C3" 120.16(13)
C9" C4" C3" 120.54(13)
C4" C5" C6" 120.67(14)
C4" C5" H5" 119.7
C6" C5" H5" 119.7
C7" C6" C5" 119.75(15)
C7" C6" H6" 120.1
C5" C6" H6" 120.1
C6" C7" C8" 119.91(14)
C6" C7" H7" 120.0
C8" C7" H7" 120.0
C7" C8" C9" 120.23(14)
C7" C8" H8" 119.9
C9" C8" H8" 119.9
C4" C9" C8" 120.14(14)
C4" C9" H9" 119.9
C8" C9" H9" 119.9
O1" C10" H10D 109.5
O1" C10" H10E 109.5
H10D C10" H10E 109.5
O1" C10" H10F 109.5
H10D C10" H10F 109.5
H10E C10" H10F 109.5
C16 C15 H15A 109.5
C16 C15 H15B 109.5
H15A C15 H15B 109.5
C16 C15 H15C 109.5
H15A C15 H15C 109.5
H15B C15 H15C 109.5
N3 C16 C15 178.8(3)

loop_
_geom_bond_atom_site_label_1
_geom_bond_atom_site_label_2
_geom_bond_distance
N1 C6 1.3999(18)
N1 C7 1.4051(18)
N1 C2' 1.4766(18)
N2 C13 1.4005(18)
N2 C14 1.4020(18)
N2 C2" 1.4753(18)
O1 C6 1.2174(19)
O2 C7 1.2153(19)
O3 C13 1.2194(19)
O4 C14 1.2197(19)
O1' C1' 1.3344(19)
O1' C10' 1.444(2)
O2' C1' 1.2018(19)
O1" C1" 1.3359(19)
O1" C10" 1.456(2)
O2" C1" 1.2050(19)
C1 C2 1.3811(19)
C1 C8 1.4086(19)
C1 H1 0.9500
C2 C3 1.4108(18)
C2 C6 1.4839(19)
C3 C10 1.4148(17)
C3 C4 1.4157(18)
C4 C5 1.378(2)
C4 C7 1.4839(19)
C5 C12 1.407(2)
C5 H5 0.9500
C8 C9 1.3821(19)
C8 H8 0.9500
C9 C10 1.4102(18)
C9 C13 1.4768(19)
C10 C11 1.4109(18)
C11 C12 1.3801(19)
C11 C14 1.4834(19)
C12 H12 0.9500
C1' C2' 1.528(2)
C2' C3' 1.538(2)
C2' H2' 1.0000
C3' C4' 1.515(2)
C3' H3'A 0.9900
C3' H3'B 0.9900
C4' C9' 1.395(2)
C4' C5' 1.396(2)
C5' C6' 1.398(2)
C5' H5' 0.9500
C6' C7' 1.388(2)
C6' H6' 0.9500
C7' C8' 1.397(3)
C7' H7' 0.9500
C8' C9' 1.397(2)
C8' H8' 0.9500
C9' H9' 0.9500
C10' H10A 0.9800
C10' H10B 0.9800
C10' H10C 0.9800
C1" C2" 1.531(2)
C2" C3" 1.534(2)
C2" H2" 1.0000
C3" C4" 1.517(2)
C3" H3"A 0.9900
C3" H3"B 0.9900
C4" C5" 1.392(2)
C4" C9" 1.393(2)
C5" C6" 1.397(2)
C5" H5" 0.9500
C6" C7" 1.388(2)
C6" H6" 0.9500
C7" C8" 1.392(2)
C7" H7" 0.9500
C8" C9" 1.396(2)
C8" H8" 0.9500
C9" H9" 0.9500
C10" H10D 0.9800
C10" H10E 0.9800
C10" H10F 0.9800
N3 C16 1.151(3)
C15 C16 1.451(3)
C15 H15A 0.9800
C15 H15B 0.9800
C15 H15C 0.9800

loop_
_geom_torsion_atom_site_label_1
_geom_torsion_atom_site_label_2
_geom_torsion_atom_site_label_3
_geom_torsion_atom_site_label_4
_geom_torsion
C8 C1 C2 C3 -0.3(2)
C8 C1 C2 C6 -179.30(13)
C1 C2 C3 C10 0.4(2)
C6 C2 C3 C10 179.46(12)
C1 C2 C3 C4 -179.38(14)
C6 C2 C3 C4 -0.4(2)
C2 C3 C4 C5 179.93(14)
C10 C3 C4 C5 0.1(2)
C2 C3 C4 C7 0.4(2)
C10 C3 C4 C7 -179.40(12)
C3 C4 C5 C12 0.3(2)
C7 C4 C5 C12 179.79(13)
C7 N1 C6 O1 -177.93(14)
C2' N1 C6 O1 1.4(2)
C7 N1 C6 C2 1.9(2)
C2' N1 C6 C2 -178.76(12)
C1 C2 C6 O1 -1.9(2)
C3 C2 C6 O1 179.07(14)
C1 C2 C6 N1 178.32(13)
C3 C2 C6 N1 -0.7(2)
C6 N1 C7 O2 177.19(15)
C2' N1 C7 O2 -2.2(2)
C6 N1 C7 C4 -1.8(2)
C2' N1 C7 C4 178.82(12)
C5 C4 C7 O2 2.1(2)
C3 C4 C7 O2 -178.38(15)
C5 C4 C7 N1 -178.91(13)
C3 C4 C7 N1 0.6(2)
C2 C1 C8 C9 -0.1(2)
C1 C8 C9 C10 0.3(2)
C1 C8 C9 C13 -178.76(13)
C8 C9 C10 C11 -179.92(14)
C13 C9 C10 C11 -0.8(2)
C8 C9 C10 C3 -0.1(2)
C13 C9 C10 C3 178.93(12)
C2 C3 C10 C11 179.55(13)
C4 C3 C10 C11 -0.63(18)
C2 C3 C10 C9 -0.22(18)
C4 C3 C10 C9 179.60(13)
C9 C10 C11 C12 -179.47(14)
C3 C10 C11 C12 0.8(2)
C9 C10 C11 C14 1.1(2)
C3 C10 C11 C14 -178.65(12)
C10 C11 C12 C5 -0.4(2)
C14 C11 C12 C5 179.04(13)
C4 C5 C12 C11 -0.2(2)
C14 N2 C13 O3 -178.28(14)
C2" N2 C13 O3 -0.2(2)
C14 N2 C13 C9 2.1(2)
C2" N2 C13 C9 -179.82(12)
C8 C9 C13 O3 -1.2(2)
C10 C9 C13 O3 179.70(14)
C8 C9 C13 N2 178.39(13)
C10 C9 C13 N2 -0.7(2)
C13 N2 C14 O4 177.63(15)
C2" N2 C14 O4 -0.4(2)
C13 N2 C14 C11 -1.8(2)
C2" N2 C14 C11 -179.89(12)
C12 C11 C14 O4 1.3(2)
C10 C11 C14 O4 -179.30(14)
C12 C11 C14 N2 -179.26(13)
C10 C11 C14 N2 0.16(19)
C10' O1' C1' O2' 2.5(3)
C10' O1' C1' C2' 178.08(16)
C6 N1 C2' C1' 50.55(17)
C7 N1 C2' C1' -130.04(14)
C6 N1 C2' C3' -75.84(17)
C7 N1 C2' C3' 103.57(15)
O2' C1' C2' N1 -142.46(16)
O1' C1' C2' N1 41.94(17)
O2' C1' C2' C3' -16.5(2)
O1' C1' C2' C3' 167.93(13)
N1 C2' C3' C4' -167.25(13)
C1' C2' C3' C4' 67.38(17)
C2' C3' C4' C9' -110.07(16)
C2' C3' C4' C5' 71.02(18)
C9' C4' C5' C6' 0.6(2)
C3' C4' C5' C6' 179.54(14)
C4' C5' C6' C7' 0.0(2)
C5' C6' C7' C8' -0.4(2)
C6' C7' C8' C9' 0.1(2)
C5' C4' C9' C8' -0.8(2)
C3' C4' C9' C8' -179.76(14)
C7' C8' C9' C4' 0.5(2)
C10" O1" C1" O2" 3.9(2)
C10" O1" C1" C2" 179.92(13)
C13 N2 C2" C1" 48.26(17)
C14 N2 C2" C1" -133.52(13)
C13 N2 C2" C3" -78.44(17)
C14 N2 C2" C3" 99.78(15)
O2" C1" C2" N2 -135.02(15)
O1" C1" C2" N2 48.94(16)
O2" C1" C2" C3" -8.9(2)
O1" C1" C2" C3" 175.09(12)
N2 C2" C3" C4" -164.53(12)
C1" C2" C3" C4" 69.88(16)
C2" C3" C4" C5" 71.98(18)
C2" C3" C4" C9" -109.03(16)
C9" C4" C5" C6" 0.7(2)
C3" C4" C5" C6" 179.69(14)
C4" C5" C6" C7" 0.1(2)
C5" C6" C7" C8" -0.8(2)
C6" C7" C8" C9" 0.7(2)
C5" C4" C9" C8" -0.8(2)
C3" C4" C9" C8" -179.79(14)
C7" C8" C9" C4" 0.1(2)

loop_
_cod_related_entry_id
_cod_related_entry_database
_cod_related_entry_code
1 ChemSpider 21194276
